data_2000420
loop_
_publ_author_name
'Gall, P.'
'Gougeon, P.'

_publ_section_title
;
 Structure of La~4~Mo~2~O~11~ containing isolated Mo~2~O~10~ cluster
 units
;
_journal_issue 11
_journal_name_full 'Acta Crystallographica Section C'
_journal_page_first 1915
_journal_page_last 1917
_journal_paper_doi 10.1107/S0108270192003214
_journal_volume 48
_journal_year 1992
_chemical_formula_sum 'La4 Mo2 O11'
_chemical_formula_weight 923.51
_space_group_IT_number 86
_symmetry_cell_setting tetragonal
_symmetry_space_group_name_Hall 'P 4n -1n'
_symmetry_space_group_name_H-M 'P 42/n :1'
_cell_angle_alpha 90
_cell_angle_beta 90
_cell_angle_gamma 90
_cell_formula_units_Z 4
_cell_length_a 13.0150(10)
_cell_length_b 13.0150(10)
_cell_length_c 5.6637(7)
_cell_volume 959.38(16)
_diffrn_radiation_type Mo
_diffrn_radiation_wavelength 0.71073
_exptl_absorpt_coefficient_mu 20.03
_exptl_crystal_density_diffrn 6.394
_exptl_crystal_F_000 1600
_cod_data_source_file du0314.cif
_cod_data_source_block du0314a
_cod_depositor_comments
;

Had to add explicit symmetry operators into this entry, to indicate
unambiguously the choice of origin.

Saulius Gra\<zulis

;
_cod_original_cell_volume 959.30(10)
_cod_original_sg_symbol_H-M 'P 42/n {origin @ -4}'
_cod_database_code 2000420

loop_
_symmetry_equiv_pos_as_xyz
x,y,z
-x,-y,z
1/2-y,1/2+x,1/2+z
1/2+y,1/2-x,1/2+z
1/2-x,1/2-y,1/2-z
1/2+x,1/2+y,1/2-z
y,-x,-z
-y,x,-z

loop_
_atom_site_label
_atom_site_fract_x
_atom_site_fract_y
_atom_site_fract_z
La(1) .18158(2) .11740(2) .49603(4)
La(2) .69731(2) .11248(2) .07729(4)
Mo .59073(2) .02427(2) .57699(6)
O(1) .7028(2) .1477(2) .5023(5)
O(2) .3063(2) .0298(2) .2018(5)
O(3) .5466(2) .1255(2) .7829(5)
O(4) .3401(2) .0433(2) .6771(5)
O(5) .5005(2) .0849(2) .3120(5)
O(6) .250 .250 .250
O(7) .250 .250 .750

loop_
_geom_bond_atom_site_label_1
_geom_bond_atom_site_label_2
_geom_bond_distance
Mo Mo 2.5956(5)
Mo O(3) 1.851(2)
Mo O(4) 1.912(2)
Mo O(5) 1.955(2)
Mo O(2) 1.965(2)
Mo O(5) 2.063(2)
Mo O(1) 2.211(2)
La(1) O(6) 2.3901(2)
La(1) O(7) 2.4166(2)
La(1) O(2) 2.479(2)
La(1) O(4) 2.497(2)
La(1) O(3) 2.580(2)
La(1) O(2) 2.591(2)
LA(1) O(4) 2.640(2)
La(1) O(5) 2.642(2)
La(2) O(1) 2.373(2)
La(2) O(2) 2.435(2)
La(2) O(1) 2.452(2)
La(2) O(4) 2.507(2)
La(2) O(1) 2.525(2)
La(2) O(3) 2.579(2)
La(2) O(3) 2.721(2)
La(2) O(5) 2.908(2)
